data_7100179
loop_
_publ_author_name
'Chien-Tien Chen'
'Chin-Hsiung Chien'
'Jin-Sheng Lin'
'Yi-Wen Lin'
'Murthy V. R. K. Moturu'
'Yu-Tai Tao'

_publ_section_title
;
Doubly Ortho-linked Quinoxaline/Triarylamine Hybrid as
a Bifunctional, Dipolar Electroluminescent Template for Optoelectronic
Applications
;
_journal_name_full 'Chemical Communications'
_journal_paper_doi 10.1039/b506409k
_journal_year 2005
_chemical_formula_sum 'C52 H32 N6'
_chemical_formula_weight 740.84
_space_group_IT_number 2
_symmetry_cell_setting triclinic
_symmetry_space_group_name_Hall '-P 1'
_symmetry_space_group_name_H-M 'P -1'
_cell_angle_alpha 86.745(3)
_cell_angle_beta 82.838(3)
_cell_angle_gamma 61.349(3)
_cell_formula_units_Z 1
_cell_length_a 8.6540(4)
_cell_length_b 8.8680(5)
_cell_length_c 14.3160(9)
_cell_measurement_temperature 295(2)
_cell_volume 956.61(9)
_diffrn_ambient_temperature 295(2)
_exptl_crystal_density_diffrn 1.286
_refine_ls_R_factor_obs 0.0602
_refine_ls_wR_factor_obs 0.1484
_cod_depositor_comments
;
The following automatic conversions were performed:
'_symmetry_cell_setting' value 'Triclinic' changed to 'triclinic'
according to '/home/saulius/struct/CIF-dictionaries/cif_core.dic'
dictionary named 'cif_core.dic' version 2.4.1 from 2010-06-29.

Automatic conversion script
Id: cif_fix_enum 1527 2010-12-29 10:47:43Z saulius 
;
_cod_database_code 7100179

loop_
_symmetry_equiv_pos_as_xyz
'x, y, z'
'-x, -y, -z'

loop_
_atom_site_aniso_label
_atom_site_aniso_U_11
_atom_site_aniso_U_22
_atom_site_aniso_U_33
_atom_site_aniso_U_23
_atom_site_aniso_U_13
_atom_site_aniso_U_12
N1 0.0667(14) 0.0499(12) 0.0423(11) 0.0009(9) -0.0093(10) -0.0242(11)
N2 0.0579(13) 0.0570(13) 0.0486(12) 0.0025(10) -0.0041(10) -0.0319(11)
N3 0.0581(13) 0.0583(14) 0.0519(12) -0.0082(10) 0.0044(10) -0.0316(11)
C1 0.057(2) 0.0510(15) 0.0454(14) 0.0055(11) 0.0005(11) -0.0291(13)
C2 0.070(2) 0.046(2) 0.078(2) 0.0008(13) -0.0159(15) -0.0282(15)
C3 0.066(2) 0.047(2) 0.070(2) 0.0032(13) -0.0132(14) -0.0252(14)
C4 0.0560(15) 0.0527(15) 0.0339(12) 0.0038(10) 0.0009(10) -0.0277(12)
C5 0.064(2) 0.050(2) 0.0469(14) -0.0064(11) -0.0019(12) -0.0224(13)
C6 0.057(2) 0.055(2) 0.0501(15) -0.0037(12) -0.0034(12) -0.0198(13)
C7 0.0564(15) 0.0441(14) 0.0488(14) 0.0015(11) -0.0049(11) -0.0227(12)
C8 0.088(2) 0.065(2) 0.054(2) 0.0088(14) 0.0018(15) -0.039(2)
C9 0.096(2) 0.057(2) 0.081(2) 0.016(2) -0.005(2) -0.043(2)
C10 0.082(2) 0.050(2) 0.079(2) 0.0000(14) -0.015(2) -0.037(2)
C11 0.066(2) 0.052(2) 0.059(2) -0.0023(12) -0.0090(13) -0.0291(13)
C12 0.0491(13) 0.0452(14) 0.0464(13) 0.0006(10) -0.0062(11) -0.0237(11)
C13 0.0487(14) 0.0532(15) 0.0433(13) -0.0032(11) -0.0038(11) -0.0278(12)
C14 0.0513(14) 0.0470(14) 0.0408(12) 0.0016(10) -0.0066(10) -0.0260(12)
C15 0.0515(14) 0.0463(14) 0.0441(13) -0.0007(10) -0.0037(11) -0.0258(12)
C16 0.060(2) 0.052(2) 0.0510(15) 0.0016(12) -0.0074(12) -0.0246(13)
C17 0.053(2) 0.056(2) 0.067(2) -0.0074(13) -0.0041(13) -0.0149(13)
C18 0.064(2) 0.062(2) 0.063(2) -0.0074(14) 0.0115(14) -0.0249(15)
C19 0.070(2) 0.063(2) 0.0488(15) -0.0018(13) 0.0075(13) -0.030(2)
C20 0.0533(14) 0.0470(14) 0.0451(14) 0.0000(11) -0.0036(11) -0.0231(12)
C21 0.0561(15) 0.066(2) 0.0445(14) 0.0014(12) -0.0020(12) -0.0343(14)
C22 0.075(2) 0.077(2) 0.061(2) 0.0100(15) -0.0004(15) -0.047(2)
C23 0.087(2) 0.106(3) 0.061(2) 0.012(2) 0.007(2) -0.061(2)
C24 0.083(2) 0.105(3) 0.054(2) -0.007(2) 0.017(2) -0.058(2)
C25 0.069(2) 0.083(2) 0.063(2) -0.014(2) 0.0135(15) -0.043(2)
C26 0.0570(15) 0.066(2) 0.0442(14) -0.0017(12) 0.0012(11) -0.0366(14)

loop_
_atom_site_label
_atom_site_type_symbol
_atom_site_fract_x
_atom_site_fract_y
_atom_site_fract_z
_atom_site_U_iso_or_equiv
_atom_site_thermal_displace_type
_atom_site_occupancy
_atom_site_calc_flag
_atom_site_refinement_flags
_atom_site_disorder_group
N1 N 0.4309(3) 0.0307(3) 0.68896(14) 0.0542(6) Uani 1 d . .
N2 N 0.4192(3) -0.2090(3) 0.93755(14) 0.0529(6) Uani 1 d . .
N3 N 0.2167(3) 0.1479(3) 0.96374(15) 0.0551(6) Uani 1 d . .
C1 C 0.0640(3) 0.0046(3) 0.5283(2) 0.0505(6) Uani 1 d . .
C2 C 0.2259(4) -0.1350(3) 0.5407(2) 0.0639(8) Uani 1 d . .
H2A H 0.2546(4) -0.2390(3) 0.5132(2) 0.077 Uiso 1 calc R .
C3 C 0.3486(4) -0.1283(3) 0.5921(2) 0.0614(7) Uani 1 d . .
H3A H 0.4562(4) -0.2264(3) 0.5980(2) 0.074 Uiso 1 calc R .
C4 C 0.3116(3) 0.0234(3) 0.6347(2) 0.0475(6) Uani 1 d . .
C5 C 0.1488(3) 0.1653(3) 0.6235(2) 0.0556(7) Uani 1 d . .
H5A H 0.1197(3) 0.2694(3) 0.6511(2) 0.067 Uiso 1 calc R .
C6 C 0.0296(4) 0.1548(3) 0.5723(2) 0.0572(7) Uani 1 d . .
H6A H -0.0786(4) 0.2525(3) 0.5669(2) 0.069 Uiso 1 calc R .
C7 C 0.4002(3) 0.1880(3) 0.7295(2) 0.0505(6) Uani 1 d . .
C8 C 0.4153(4) 0.3130(4) 0.6732(2) 0.0693(9) Uani 1 d . .
H8A H 0.4410(4) 0.2969(4) 0.6084(2) 0.083 Uiso 1 calc R .
C9 C 0.3924(4) 0.4612(4) 0.7126(2) 0.0764(9) Uani 1 d . .
H9A H 0.4022(4) 0.5450(4) 0.6742(2) 0.092 Uiso 1 calc R .
C10 C 0.3553(4) 0.4863(4) 0.8082(2) 0.0676(8) Uani 1 d . .
H10A H 0.3421(4) 0.5858(4) 0.8346(2) 0.081 Uiso 1 calc R .
C11 C 0.3377(4) 0.3631(3) 0.8648(2) 0.0578(7) Uani 1 d . .
H11A H 0.3098(4) 0.3819(3) 0.9294(2) 0.069 Uiso 1 calc R .
C12 C 0.3609(3) 0.2109(3) 0.8273(2) 0.0463(6) Uani 1 d . .
C13 C 0.3384(3) 0.0817(3) 0.8901(2) 0.0469(6) Uani 1 d . .
C14 C 0.4431(3) -0.1006(3) 0.8776(2) 0.0452(6) Uani 1 d . .
C15 C 0.5947(3) -0.1832(3) 0.8029(2) 0.0464(6) Uani 1 d . .
C16 C 0.7490(3) -0.3288(3) 0.8235(2) 0.0552(7) Uani 1 d . .
H16A H 0.7553(3) -0.3753(3) 0.8837(2) 0.066 Uiso 1 calc R .
C17 C 0.8920(4) -0.4051(4) 0.7564(2) 0.0633(8) Uani 1 d . .
H17A H 0.9943(4) -0.5020(4) 0.7714(2) 0.076 Uiso 1 calc R .
C18 C 0.8837(4) -0.3371(4) 0.6658(2) 0.0664(8) Uani 1 d . .
H18A H 0.9805(4) -0.3882(4) 0.6203(2) 0.080 Uiso 1 calc R .
C19 C 0.7323(4) -0.1945(4) 0.6441(2) 0.0626(8) Uani 1 d . .
H19A H 0.7268(4) -0.1490(4) 0.5837(2) 0.075 Uiso 1 calc R .
C20 C 0.5874(3) -0.1175(3) 0.7116(2) 0.0490(6) Uani 1 d . .
C21 C 0.2901(3) -0.1413(4) 1.0120(2) 0.0537(7) Uani 1 d . .
C22 C 0.2599(4) -0.2536(4) 1.0767(2) 0.0675(8) Uani 1 d . .
H22A H 0.3231(4) -0.3719(4) 1.0674(2) 0.081 Uiso 1 calc R .
C23 C 0.1365(4) -0.1854(5) 1.1529(2) 0.0801(10) Uani 1 d . .
H23A H 0.1180(4) -0.2585(5) 1.1966(2) 0.096 Uiso 1 calc R .
C24 C 0.0374(4) -0.0078(5) 1.1665(2) 0.0774(10) Uani 1 d . .
H24A H -0.0470(4) 0.0356(5) 1.2186(2) 0.093 Uiso 1 calc R .
C25 C 0.0629(4) 0.1018(4) 1.1048(2) 0.0704(9) Uani 1 d . .
H25A H -0.0040(4) 0.2197(4) 1.1148(2) 0.085 Uiso 1 calc R .
C26 C 0.1915(3) 0.0371(4) 1.0249(2) 0.0532(7) Uani 1 d . .

loop_
_geom_bond_atom_site_label_1
_geom_bond_atom_site_label_2
_geom_bond_distance
_geom_bond_site_symmetry_2
_geom_bond_publ_flag
N1 C4 1.394(3) . ?
N1 C20 1.422(3) . ?
N1 C7 1.432(3) . ?
N2 C14 1.325(3) . ?
N2 C21 1.371(3) . ?
N3 C13 1.329(3) . ?
N3 C26 1.356(3) . ?
C1 C2 1.379(4) . ?
C1 C6 1.388(4) . ?
C1 C1 1.486(5) 2_556 ?
C2 C3 1.390(4) . ?
C3 C4 1.384(4) . ?
C4 C5 1.389(3) . ?
C5 C6 1.379(4) . ?
C7 C8 1.380(4) . ?
C7 C12 1.402(3) . ?
C8 C9 1.375(4) . ?
C9 C10 1.372(4) . ?
C10 C11 1.379(4) . ?
C11 C12 1.395(4) . ?
C12 C13 1.487(3) . ?
C13 C14 1.433(3) . ?
C14 C15 1.489(3) . ?
C15 C16 1.392(3) . ?
C15 C20 1.397(3) . ?
C16 C17 1.374(4) . ?
C17 C18 1.394(4) . ?
C18 C19 1.371(4) . ?
C19 C20 1.387(3) . ?
C21 C26 1.402(4) . ?
C21 C22 1.415(4) . ?
C22 C23 1.364(4) . ?
C23 C24 1.397(5) . ?
C24 C25 1.354(4) . ?
C25 C26 1.422(3) . ?
